data_1524787
loop_
_publ_author_name
'Fu, W.T.'
'Zandbergen, H.W.'
'de Jongh, L.J.'
'Haije, W.G.'

_publ_section_title
;
 Preparation and crystal structure of Pb2Ba2YCu3O8+delta
;
_journal_name_full 'Physica C (Amsterdam)'
_journal_page_first 210
_journal_page_last 214
_journal_volume 159
_journal_year 1989
_chemical_formula_sum 'Ba2 Cu4 O12 Pb2 Y2'
_chemical_name_systematic 'Pb2 Ba2 Y Cu Cu2 O8'
_space_group_IT_number 17
_symmetry_space_group_name_Hall 'P 2c 2'
_symmetry_space_group_name_H-M 'P 2 2 21'
_cell_angle_alpha 90
_cell_angle_beta 90
_cell_angle_gamma 90
_cell_formula_units_Z 2
_cell_length_a 5.4654
_cell_length_b 5.4973
_cell_length_c 16.1729
_cell_volume 485.914
_citation_journal_id_ASTM PHYCE6
_cod_data_source_file Fu_PHYCE6_1989_124.cif
_cod_data_source_block Ba2Cu4O12Pb2Y2
_cod_original_cell_volume 485.9139
_cod_original_sg_symbol_Hall 'P 2c 2 '
_cod_original_sg_symbol_H-M 'P 2 2 21 '
_cod_database_code 1524787

loop_
_symmetry_equiv_pos_as_xyz
x,y,z
-x,-y,z+1/2
-x,y,-z+1/2
x,-y,-z

loop_
_atom_site_label
_atom_site_type_symbol
_atom_site_fract_x
_atom_site_fract_y
_atom_site_fract_z
_atom_site_occupancy
_atom_site_U_iso_or_equiv
Y1 Y+3 0.25 0.25 0 1 0.0
O6 O-2 0 0.5 0.0888 1 0.0
Cu2 Cu+2 0.25 0.75 0.1016 1 0.0
O5 O-2 0.5 0 0.0888 1 0.0
O4 O-2 0 0 0.0888 1 0.0
O2 O-2 -0.1885 -0.1557 0.3927 1 0.0
O1 O-2 0.25 0.75 0.2566 1 0.0
Pb1 Pb+2 0.75 0.25 0.3892 1 0.0
Ba1 Ba+2 0.75 0.75 0.2231 1 0.0
O3 O-2 0.5 0.5 0.0888 1 0.0
Cu1 Cu+1 0.75 0.75 0.5 1 0.0
